data_2201765
loop_
_publ_author_name
'Werner, Franz'
'Weil, Matthias'
'Kubel, Frank'

_publ_section_title
;
KPrF~4~
;
_journal_name_full 'Acta Crystallographica, Section E'
_journal_page_first i47
_journal_page_last i49
_journal_paper_doi 10.1107/S1600536803005178
_journal_volume 59
_journal_year 2003
_chemical_formula_iupac 'K Pr F4'
_chemical_formula_moiety 'K Pr F4'
_chemical_formula_structural 'K Pr F4'
_chemical_formula_sum 'F4 K Pr'
_chemical_formula_weight 256.01
_space_group_IT_number 62
_space_group_name_Hall '-P 2ac 2n'
_space_group_name_H-M_alt 'P n m a'
_symmetry_cell_setting orthorhombic
_symmetry_space_group_name_Hall '-P 2ac 2n'
_symmetry_space_group_name_H-M 'P n m a'
_cell_angle_alpha 90.00
_cell_angle_beta 90.00
_cell_angle_gamma 90.00
_cell_formula_units_Z 4
_cell_length_a 6.2727(8)
_cell_length_b 3.7821(5)
_cell_length_c 15.578(3)
_cell_measurement_temperature 293(2)
_cell_volume 369.58(9)
_database_code_amcsd 0010403
_diffrn_ambient_temperature 293(2)
_exptl_crystal_density_diffrn 4.601
_cod_database_code 2201765
_amcsd_formula_title KPrF4

loop_
_space_group_symop_operation_xyz
'x, y, z'
'-x+1/2, -y, z+1/2'
'-x, y+1/2, -z'
'x+1/2, -y+1/2, -z+1/2'
'-x, -y, -z'
'x-1/2, y, -z-1/2'
'x, -y-1/2, z'
'-x-1/2, y-1/2, z-1/2'

loop_
_atom_site_label
_atom_site_fract_x
_atom_site_fract_y
_atom_site_fract_z
_atom_site_U_iso_or_equiv
_atom_site_adp_type
_atom_site_calc_flag
_atom_site_refinement_flags
_atom_site_occupancy
_atom_site_disorder_assembly
_atom_site_disorder_group
_atom_site_type_symbol
K 0.27642(13) 0.7500 0.20181(6) 0.01499(18) Uani d S 1 . . K
Pr 0.25113(2) 0.2500 0.438200(12) 0.00661(12) Uani d S 1 . . Pr
F1 0.1374(3) 0.2500 0.03669(14) 0.0128(4) Uani d S 1 . . F
F2 -0.0044(3) 0.7500 0.44107(12) 0.0102(4) Uani d S 1 . . F
F3 0.3956(3) 0.7500 0.36516(15) 0.0113(4) Uani d S 1 . . F
F4 0.0883(3) 0.2500 0.30555(15) 0.0143(4) Uani d S 1 . . F

loop_
_atom_site_aniso_label
_atom_site_aniso_U_11
_atom_site_aniso_U_22
_atom_site_aniso_U_33
_atom_site_aniso_U_12
_atom_site_aniso_U_13
_atom_site_aniso_U_23
K 0.0110(3) 0.0213(4) 0.0126(4) 0.000 0.0006(3) 0.000
Pr 0.00646(14) 0.00644(15) 0.00693(16) 0.000 0.00008(5) 0.000
F1 0.0106(9) 0.0131(9) 0.0147(12) 0.000 0.0026(9) 0.000
F2 0.0099(9) 0.0097(10) 0.0109(11) 0.000 0.0005(7) 0.000
F3 0.0124(9) 0.0106(9) 0.0110(10) 0.000 0.0026(7) 0.000
F4 0.0170(9) 0.0158(10) 0.0101(10) 0.000 -0.0026(8) 0.000

loop_
_geom_bond_atom_site_label_1
_geom_bond_atom_site_label_2
_geom_bond_site_symmetry_2
_geom_bond_distance
_geom_bond_publ_flag
K F3 6_556 2.607(2) yes
K F2 6_656 2.616(2) yes
K F3 . 2.652(3) yes
K F4 6_666 2.7231(15) yes
K F4 6_656 2.7231(15) yes
K F4 . 2.7534(17) yes
K F4 1_565 2.7534(17) yes
K F1 . 3.310(2) ?
K F1 1_565 3.310(2) ?
Pr F4 . 2.305(2) yes
Pr F3 1_545 2.3857(14) yes
Pr F3 . 2.3857(14) yes
Pr F2 5_566 2.436(2) yes
Pr F1 6_656 2.4541(19) yes
Pr F2 1_545 2.4795(14) yes
Pr F2 . 2.4795(14) yes
Pr F1 2_565 2.5336(15) yes
Pr F1 2 2.5336(15) yes

loop_
_cod_related_entry_id
_cod_related_entry_database
_cod_related_entry_code
1 AMCSD 0010403
